data_4330624
loop_
_publ_author_name
'Ilya M. Sluch'
'Anthea J. Miranda'
'Oussama Elbjeirami'
'Mohammad A. Omary'
'LeGrande M. Slaughter'

_publ_section_title
;
 Interplay of Metallophilic Interactions, \p-\p Stacking, and Ligand
 Substituent Effects in the Structures and Luminescence Properties of
 Neutral PtII and PdII Aryl Isocyanide Complexes
;
_journal_name_full 'Inorganic Chemistry'
_journal_page_first 10728
_journal_page_last 10746
_journal_paper_doi 10.1021/ic301104a
_journal_volume 51
_journal_year 2012
_chemical_formula_moiety 'C16 H14 Cl2 N2 O2 Pd, C6 H4 Cl2'
_chemical_formula_sum 'C22 H18 Cl4 N2 O2 Pd'
_chemical_formula_weight 590.58
_chemical_name_common 'Bis(p-methoxyphenylisocyanide) palladium dichloride o-dichlorobenzene solvate'
_chemical_name_systematic
;
cis-Dichlorobis(4-methoxyphenylisocyanide)palladium(II) 
 1,2-dichlorobenzene solvate
;
_space_group_IT_number 2
_symmetry_cell_setting triclinic
_symmetry_Int_Tables_number 2
_symmetry_space_group_name_Hall '-P 1'
_symmetry_space_group_name_H-M 'P -1'
_atom_sites_solution_hydrogens geom
_atom_sites_solution_primary direct
_atom_sites_solution_secondary difmap
_audit_creation_method SHELXL-97
_cell_angle_alpha 76.369(9)
_cell_angle_beta 64.259(8)
_cell_angle_gamma 71.257(9)
_cell_formula_units_Z 4
_cell_length_a 13.576(2)
_cell_length_b 13.705(2)
_cell_length_c 14.780(2)
_cell_measurement_reflns_used 8757
_cell_measurement_temperature 115(2)
_cell_measurement_theta_max 32.97
_cell_measurement_theta_min 2.77
_cell_volume 2330.8(6)
_computing_cell_refinement 'Bruker SAINT'
_computing_data_collection 'Bruker APEX2'
_computing_data_reduction 'Bruker SAINT'
_computing_molecular_graphics 'Bruker SHELXTL (XP)'
_computing_publication_material 'Bruker SHELXTL (XCIF)'
_computing_structure_refinement 'Bruker SHELXTL (XL)'
_computing_structure_solution 'Bruker SHELXTL (XS)'
_diffrn_ambient_temperature 115(2)
_diffrn_detector_area_resol_mean 0.75
_diffrn_measured_fraction_theta_full 0.996
_diffrn_measured_fraction_theta_max 0.996
_diffrn_measurement_device_type 'Bruker SMART APEX II CCD'
_diffrn_measurement_method 'phi and omega scans'
_diffrn_radiation_monochromator graphite
_diffrn_radiation_probe x-ray
_diffrn_radiation_type MoK\a
_diffrn_radiation_wavelength 0.71073
_diffrn_reflns_av_R_equivalents 0.0632
_diffrn_reflns_av_sigmaI/netI 0.0479
_diffrn_reflns_limit_h_max 18
_diffrn_reflns_limit_h_min -18
_diffrn_reflns_limit_k_max 18
_diffrn_reflns_limit_k_min -18
_diffrn_reflns_limit_l_max 19
_diffrn_reflns_limit_l_min -19
_diffrn_reflns_number 63527
_diffrn_reflns_theta_full 28.28
_diffrn_reflns_theta_max 28.28
_diffrn_reflns_theta_min 1.72
_diffrn_source 'fine-focus sealed tube'
_diffrn_standards_decay_% N/A
_diffrn_standards_interval_count N/A
_diffrn_standards_interval_time N/A
_diffrn_standards_number 0
_exptl_absorpt_coefficient_mu 1.277
_exptl_absorpt_correction_T_max 0.8618
_exptl_absorpt_correction_T_min 0.7163
_exptl_absorpt_correction_type multi-scan
_exptl_absorpt_process_details 'Bruker SADABS'
_exptl_crystal_colour 'pale yellow'
_exptl_crystal_density_diffrn 1.683
_exptl_crystal_description block
_exptl_crystal_F_000 1176
_exptl_crystal_recrystallization_method 'slow diff of cyclohexane into o-dichlorobenzene soln'
_exptl_crystal_size_max 0.28
_exptl_crystal_size_mid 0.15
_exptl_crystal_size_min 0.12
_refine_diff_density_max 0.532
_refine_diff_density_min -0.601
_refine_diff_density_rms 0.107
_refine_ls_extinction_coef 0.0017(3)
_refine_ls_extinction_expression Fc^*^=kFc[1+0.001xFc^2^\l^3^/sin(2\q)]^-1/4^
_refine_ls_extinction_method SHELXL
_refine_ls_goodness_of_fit_ref 1.044
_refine_ls_hydrogen_treatment constr
_refine_ls_matrix_type full
_refine_ls_number_parameters 564
_refine_ls_number_reflns 11529
_refine_ls_number_restraints 0
_refine_ls_restrained_S_all 1.044
_refine_ls_R_factor_all 0.0331
_refine_ls_R_factor_gt 0.0279
_refine_ls_shift/su_max 0.002
_refine_ls_shift/su_mean 0.000
_refine_ls_structure_factor_coef Fsqd
_refine_ls_weighting_details 'calc w=1/[\s^2^(Fo^2^)+(0.0341P)^2^+0.2748P] where P=(Fo^2^+2Fc^2^)/3'
_refine_ls_weighting_scheme calc
_refine_ls_wR_factor_gt 0.0708
_refine_ls_wR_factor_ref 0.0738
_reflns_number_gt 10129
_reflns_number_total 11529
_reflns_threshold_expression >2sigma(I)
_cod_data_source_file ic301104a_si_002_14.cif
_cod_data_source_block cmplx10b_C6H4Cl2
_cod_original_cell_volume 2330.7(6)
_cod_database_code 4330624

loop_
_symmetry_equiv_pos_as_xyz
'x, y, z'
'-x, -y, -z'

loop_
_atom_site_label
_atom_site_type_symbol
_atom_site_fract_x
_atom_site_fract_y
_atom_site_fract_z
_atom_site_U_iso_or_equiv
_atom_site_adp_type
_atom_site_occupancy
_atom_site_symmetry_multiplicity
_atom_site_calc_flag
_atom_site_refinement_flags
Pd1 Pd 0.477228(11) 0.629155(10) 0.515090(10) 0.01369(5) Uani 1 1 d .
Cl1 Cl 0.48995(4) 0.64247(4) 0.35222(3) 0.02126(10) Uani 1 1 d .
Cl2 Cl 0.28226(4) 0.67030(4) 0.57751(4) 0.02086(10) Uani 1 1 d .
C1 C 0.64071(16) 0.59731(15) 0.46897(15) 0.0179(4) Uani 1 1 d .
C2 C 0.46801(16) 0.62398(15) 0.65000(15) 0.0180(4) Uani 1 1 d .
N1 N 0.73626(14) 0.58118(13) 0.44775(12) 0.0184(3) Uani 1 1 d .
N2 N 0.46551(14) 0.62662(13) 0.72794(13) 0.0196(3) Uani 1 1 d .
C11 C 0.85264(16) 0.56908(16) 0.41806(15) 0.0194(4) Uani 1 1 d .
C12 C 0.88806(17) 0.65200(16) 0.42136(16) 0.0213(4) Uani 1 1 d .
H12 H 0.8346 0.7147 0.4443 0.026 Uiso 1 1 calc R
C13 C 1.00293(17) 0.64219(17) 0.39057(17) 0.0235(4) Uani 1 1 d .
H13 H 1.0285 0.6984 0.3922 0.028 Uiso 1 1 calc R
C14 C 1.08018(17) 0.54981(17) 0.35740(16) 0.0234(4) Uani 1 1 d .
C15 C 1.04199(17) 0.46691(17) 0.35517(17) 0.0238(4) Uani 1 1 d .
H15 H 1.0949 0.4039 0.3326 0.029 Uiso 1 1 calc R
C16 C 0.92803(17) 0.47638(16) 0.38562(16) 0.0221(4) Uani 1 1 d .
H16 H 0.9019 0.4204 0.3843 0.027 Uiso 1 1 calc R
O1 O 1.19404(12) 0.53221(13) 0.32620(14) 0.0328(4) Uani 1 1 d .
C17 C 1.2376(2) 0.6135(2) 0.3293(2) 0.0386(6) Uani 1 1 d .
H17A H 1.2140 0.6761 0.2878 0.058 Uiso 1 1 calc R
H17B H 1.3203 0.5914 0.3030 0.058 Uiso 1 1 calc R
H17C H 1.2083 0.6286 0.3993 0.058 Uiso 1 1 calc R
C21 C 0.47380(17) 0.63161(15) 0.81770(14) 0.0180(4) Uani 1 1 d .
C22 C 0.37605(17) 0.65083(16) 0.90480(15) 0.0213(4) Uani 1 1 d .
H22 H 0.3039 0.6613 0.9036 0.026 Uiso 1 1 calc R
C23 C 0.38622(17) 0.65438(17) 0.99330(15) 0.0225(4) Uani 1 1 d .
H23 H 0.3206 0.6678 1.0535 0.027 Uiso 1 1 calc R
C24 C 0.49278(17) 0.63822(15) 0.99416(15) 0.0187(4) Uani 1 1 d .
C25 C 0.58954(17) 0.62005(16) 0.90629(15) 0.0212(4) Uani 1 1 d .
H25 H 0.6617 0.6100 0.9072 0.025 Uiso 1 1 calc R
C26 C 0.58002(17) 0.61676(17) 0.81710(15) 0.0218(4) Uani 1 1 d .
H26 H 0.6455 0.6045 0.7566 0.026 Uiso 1 1 calc R
O2 O 0.49297(12) 0.64205(12) 1.08515(11) 0.0241(3) Uani 1 1 d .
C27 C 0.60040(19) 0.62601(18) 1.08896(16) 0.0249(4) Uani 1 1 d .
H27A H 0.6481 0.5582 1.0672 0.037 Uiso 1 1 calc R
H27B H 0.5902 0.6283 1.1583 0.037 Uiso 1 1 calc R
H27C H 0.6366 0.6805 1.0440 0.037 Uiso 1 1 calc R
Pd2 Pd 0.540721(12) 0.870746(10) 0.474934(10) 0.01523(5) Uani 1 1 d .
Cl3 Cl 0.62604(4) 0.81215(4) 0.58996(4) 0.02118(10) Uani 1 1 d .
Cl4 Cl 0.70994(4) 0.85993(4) 0.33558(4) 0.02189(10) Uani 1 1 d .
C3 C 0.40127(17) 0.87953(15) 0.59447(15) 0.0185(4) Uani 1 1 d .
C4 C 0.47106(17) 0.91541(16) 0.37692(15) 0.0206(4) Uani 1 1 d .
N3 N 0.32700(14) 0.87864(13) 0.67142(13) 0.0185(3) Uani 1 1 d .
N4 N 0.44112(15) 0.93828(14) 0.31158(13) 0.0231(4) Uani 1 1 d .
C31 C 0.24295(16) 0.87435(15) 0.76875(14) 0.0175(4) Uani 1 1 d .
C32 C 0.15037(17) 0.83833(15) 0.78642(15) 0.0200(4) Uani 1 1 d .
H32 H 0.1434 0.8179 0.7328 0.024 Uiso 1 1 calc R
C33 C 0.06892(17) 0.83288(16) 0.88354(16) 0.0211(4) Uani 1 1 d .
H33 H 0.0052 0.8087 0.8969 0.025 Uiso 1 1 calc R
C34 C 0.07981(17) 0.86283(15) 0.96250(15) 0.0186(4) Uani 1 1 d .
C35 C 0.17287(17) 0.89846(15) 0.94356(15) 0.0198(4) Uani 1 1 d .
H35 H 0.1805 0.9183 0.9972 0.024 Uiso 1 1 calc R
C36 C 0.25450(17) 0.90492(15) 0.84621(15) 0.0195(4) Uani 1 1 d .
H36 H 0.3177 0.9300 0.8326 0.023 Uiso 1 1 calc R
O3 O -0.00663(12) 0.85585(11) 1.05419(10) 0.0219(3) Uani 1 1 d .
C37 C 0.00556(19) 0.87600(17) 1.13886(16) 0.0247(4) Uani 1 1 d .
H37A H 0.0718 0.8258 1.1475 0.037 Uiso 1 1 calc R
H37B H -0.0621 0.8696 1.2000 0.037 Uiso 1 1 calc R
H37C H 0.0153 0.9464 1.1271 0.037 Uiso 1 1 calc R
C41 C 0.40828(16) 0.96232(16) 0.22970(15) 0.0213(4) Uani 1 1 d .
C42 C 0.40649(19) 0.88118(17) 0.18842(17) 0.0253(4) Uani 1 1 d .
H42 H 0.4257 0.8113 0.2163 0.030 Uiso 1 1 calc R
C43 C 0.37628(19) 0.90454(17) 0.10648(18) 0.0265(4) Uani 1 1 d .
H43 H 0.3755 0.8504 0.0770 0.032 Uiso 1 1 calc R
C44 C 0.34683(17) 1.00758(16) 0.06664(16) 0.0215(4) Uani 1 1 d .
C45 C 0.34818(18) 1.08732(16) 0.10867(16) 0.0236(4) Uani 1 1 d .
H45 H 0.3279 1.1573 0.0814 0.028 Uiso 1 1 calc R
C46 C 0.37938(19) 1.06454(16) 0.19108(16) 0.0240(4) Uani 1 1 d .
H46 H 0.3807 1.1186 0.2203 0.029 Uiso 1 1 calc R
O4 O 0.31679(14) 1.02086(12) -0.01314(12) 0.0280(3) Uani 1 1 d .
C47 C 0.2829(2) 1.12423(17) -0.05666(18) 0.0300(5) Uani 1 1 d .
H47A H 0.2176 1.1637 -0.0050 0.045 Uiso 1 1 calc R
H47B H 0.2625 1.1223 -0.1121 0.045 Uiso 1 1 calc R
H47C H 0.3454 1.1576 -0.0828 0.045 Uiso 1 1 calc R
Cl5 Cl 0.89033(4) 0.62834(4) 0.92265(4) 0.02877(12) Uani 1 1 d .
Cl6 Cl 0.87390(4) 0.40456(4) 0.91994(5) 0.03159(12) Uani 1 1 d .
C51 C 1.01139(17) 0.53150(16) 0.87343(15) 0.0202(4) Uani 1 1 d .
C52 C 1.00454(17) 0.43267(16) 0.87366(15) 0.0204(4) Uani 1 1 d .
C53 C 1.10190(17) 0.35588(16) 0.83407(16) 0.0220(4) Uani 1 1 d .
H53 H 1.0972 0.2880 0.8347 0.026 Uiso 1 1 calc R
C54 C 1.20642(17) 0.37896(16) 0.79347(15) 0.0214(4) Uani 1 1 d .
H54 H 1.2735 0.3264 0.7669 0.026 Uiso 1 1 calc R
C55 C 1.21329(17) 0.47805(17) 0.79158(15) 0.0220(4) Uani 1 1 d .
H55 H 1.2849 0.4937 0.7622 0.026 Uiso 1 1 calc R
C56 C 1.11617(18) 0.55445(17) 0.83235(16) 0.0227(4) Uani 1 1 d .
H56 H 1.1210 0.6221 0.8323 0.027 Uiso 1 1 calc R
Cl7 Cl 0.94531(5) 0.80126(5) 0.70414(5) 0.03705(14) Uani 1 1 d .
Cl8 Cl 0.91967(5) 1.03502(5) 0.72223(5) 0.03619(14) Uani 1 1 d .
C61 C 0.89741(17) 0.90245(17) 0.62571(16) 0.0233(4) Uani 1 1 d .
C62 C 0.88572(17) 1.00454(18) 0.63336(16) 0.0241(4) Uani 1 1 d .
C63 C 0.84586(18) 1.08392(18) 0.57071(18) 0.0278(5) Uani 1 1 d .
H63 H 0.8380 1.1540 0.5759 0.033 Uiso 1 1 calc R
C64 C 0.81752(19) 1.06026(18) 0.50045(17) 0.0285(5) Uani 1 1 d .
H64 H 0.7907 1.1145 0.4570 0.034 Uiso 1 1 calc R
C65 C 0.82788(19) 0.95864(19) 0.49290(17) 0.0284(5) Uani 1 1 d .
H65 H 0.8080 0.9432 0.4446 0.034 Uiso 1 1 calc R
C66 C 0.86743(18) 0.87895(18) 0.55620(18) 0.0266(4) Uani 1 1 d .
H66 H 0.8739 0.8089 0.5519 0.032 Uiso 1 1 calc R

loop_
_atom_site_aniso_label
_atom_site_aniso_U_11
_atom_site_aniso_U_22
_atom_site_aniso_U_33
_atom_site_aniso_U_23
_atom_site_aniso_U_13
_atom_site_aniso_U_12
Pd1 0.01375(7) 0.01486(8) 0.01313(8) -0.00195(5) -0.00575(6) -0.00341(5)
Cl1 0.0214(2) 0.0278(2) 0.0147(2) -0.00235(18) -0.00830(18) -0.00454(18)
Cl2 0.0147(2) 0.0237(2) 0.0225(2) -0.00520(18) -0.00477(19) -0.00426(17)
C1 0.0201(9) 0.0183(9) 0.0164(9) -0.0029(7) -0.0083(8) -0.0036(7)
C2 0.0180(9) 0.0165(9) 0.0189(9) -0.0011(7) -0.0063(8) -0.0054(7)
N1 0.0177(8) 0.0216(8) 0.0174(8) -0.0039(6) -0.0090(7) -0.0025(6)
N2 0.0207(8) 0.0209(8) 0.0171(8) -0.0010(6) -0.0070(7) -0.0065(6)
C11 0.0155(8) 0.0267(10) 0.0162(9) -0.0016(8) -0.0076(8) -0.0039(7)
C12 0.0178(9) 0.0225(10) 0.0236(10) -0.0067(8) -0.0094(8) 0.0000(7)
C13 0.0193(9) 0.0253(10) 0.0281(11) -0.0067(8) -0.0101(9) -0.0046(8)
C14 0.0150(9) 0.0310(11) 0.0238(10) -0.0060(8) -0.0076(8) -0.0030(8)
C15 0.0185(9) 0.0233(10) 0.0281(11) -0.0104(8) -0.0084(9) 0.0011(8)
C16 0.0210(9) 0.0243(10) 0.0231(10) -0.0040(8) -0.0098(8) -0.0056(8)
O1 0.0139(7) 0.0377(9) 0.0460(10) -0.0167(8) -0.0077(7) -0.0023(6)
C17 0.0204(10) 0.0476(15) 0.0512(16) -0.0145(12) -0.0104(11) -0.0114(10)
C21 0.0233(9) 0.0170(9) 0.0150(9) -0.0009(7) -0.0095(8) -0.0043(7)
C22 0.0194(9) 0.0251(10) 0.0189(9) -0.0021(8) -0.0072(8) -0.0055(8)
C23 0.0181(9) 0.0290(11) 0.0167(9) -0.0054(8) -0.0036(8) -0.0038(8)
C24 0.0229(9) 0.0172(9) 0.0157(9) -0.0017(7) -0.0084(8) -0.0036(7)
C25 0.0182(9) 0.0267(10) 0.0183(9) -0.0054(8) -0.0080(8) -0.0020(8)
C26 0.0194(9) 0.0273(10) 0.0155(9) -0.0056(8) -0.0046(8) -0.0024(8)
O2 0.0231(7) 0.0343(8) 0.0155(7) -0.0053(6) -0.0082(6) -0.0053(6)
C27 0.0279(10) 0.0299(11) 0.0221(10) -0.0045(8) -0.0143(9) -0.0063(9)
Pd2 0.01555(8) 0.01480(8) 0.01396(8) -0.00178(5) -0.00460(6) -0.00354(5)
Cl3 0.0208(2) 0.0258(2) 0.0189(2) -0.00186(18) -0.00906(19) -0.00688(18)
Cl4 0.0189(2) 0.0233(2) 0.0176(2) -0.00250(18) -0.00244(18) -0.00439(18)
C3 0.0217(9) 0.0144(9) 0.0216(10) -0.0027(7) -0.0111(9) -0.0032(7)
C4 0.0176(9) 0.0202(9) 0.0213(10) -0.0023(8) -0.0064(8) -0.0031(7)
N3 0.0185(8) 0.0176(8) 0.0184(8) -0.0014(6) -0.0069(7) -0.0043(6)
N4 0.0211(8) 0.0244(9) 0.0205(9) -0.0023(7) -0.0070(7) -0.0032(7)
C31 0.0168(8) 0.0157(9) 0.0158(9) -0.0020(7) -0.0036(7) -0.0025(7)
C32 0.0206(9) 0.0210(10) 0.0204(10) -0.0065(8) -0.0076(8) -0.0050(7)
C33 0.0199(9) 0.0229(10) 0.0219(10) -0.0066(8) -0.0054(8) -0.0081(8)
C34 0.0194(9) 0.0160(9) 0.0172(9) -0.0033(7) -0.0045(8) -0.0030(7)
C35 0.0232(9) 0.0209(9) 0.0170(9) -0.0013(7) -0.0086(8) -0.0072(8)
C36 0.0193(9) 0.0203(9) 0.0208(10) -0.0005(8) -0.0085(8) -0.0076(7)
O3 0.0230(7) 0.0263(7) 0.0150(7) -0.0067(6) -0.0012(6) -0.0099(6)
C37 0.0305(11) 0.0255(10) 0.0180(10) -0.0059(8) -0.0067(9) -0.0084(9)
C41 0.0164(9) 0.0266(10) 0.0185(9) -0.0013(8) -0.0074(8) -0.0024(7)
C42 0.0276(10) 0.0193(10) 0.0270(11) -0.0008(8) -0.0133(9) -0.0008(8)
C43 0.0308(11) 0.0226(10) 0.0313(12) -0.0071(9) -0.0169(10) -0.0034(8)
C44 0.0194(9) 0.0243(10) 0.0220(10) -0.0029(8) -0.0096(8) -0.0046(8)
C45 0.0298(10) 0.0183(9) 0.0234(10) -0.0019(8) -0.0131(9) -0.0033(8)
C46 0.0302(11) 0.0218(10) 0.0229(10) -0.0025(8) -0.0130(9) -0.0064(8)
O4 0.0391(9) 0.0230(7) 0.0319(8) -0.0024(6) -0.0247(8) -0.0053(6)
C47 0.0379(12) 0.0256(11) 0.0337(12) -0.0009(9) -0.0245(11) -0.0037(9)
Cl5 0.0251(2) 0.0233(2) 0.0291(3) -0.0048(2) -0.0059(2) 0.00015(19)
Cl6 0.0201(2) 0.0314(3) 0.0381(3) -0.0025(2) -0.0039(2) -0.0115(2)
C51 0.0219(9) 0.0212(10) 0.0144(9) -0.0011(7) -0.0064(8) -0.0027(7)
C52 0.0181(9) 0.0234(10) 0.0179(9) 0.0010(8) -0.0043(8) -0.0090(8)
C53 0.0220(9) 0.0212(10) 0.0208(10) -0.0013(8) -0.0059(8) -0.0072(8)
C54 0.0197(9) 0.0239(10) 0.0168(9) -0.0020(8) -0.0059(8) -0.0025(8)
C55 0.0198(9) 0.0294(11) 0.0181(9) 0.0021(8) -0.0081(8) -0.0102(8)
C56 0.0259(10) 0.0228(10) 0.0217(10) 0.0003(8) -0.0103(9) -0.0096(8)
Cl7 0.0424(3) 0.0327(3) 0.0431(3) 0.0054(2) -0.0284(3) -0.0085(2)
Cl8 0.0365(3) 0.0487(4) 0.0320(3) -0.0159(3) -0.0144(3) -0.0119(3)
C61 0.0193(9) 0.0268(10) 0.0233(10) -0.0010(8) -0.0086(8) -0.0059(8)
C62 0.0182(9) 0.0334(11) 0.0227(10) -0.0066(9) -0.0073(8) -0.0076(8)
C63 0.0227(10) 0.0267(11) 0.0328(12) -0.0031(9) -0.0080(9) -0.0086(8)
C64 0.0248(10) 0.0334(12) 0.0283(11) 0.0062(9) -0.0130(9) -0.0118(9)
C65 0.0259(10) 0.0376(12) 0.0275(11) -0.0015(9) -0.0133(9) -0.0129(9)
C66 0.0241(10) 0.0288(11) 0.0324(12) -0.0038(9) -0.0126(10) -0.0114(9)

loop_
_atom_type_symbol
_atom_type_description
_atom_type_scat_dispersion_real
_atom_type_scat_dispersion_imag
_atom_type_scat_source
C C 0.0033 0.0016 'International Tables Vol C Tables 4.2.6.8 and 6.1.1.4'
H H 0.0000 0.0000 'International Tables Vol C Tables 4.2.6.8 and 6.1.1.4'
N N 0.0061 0.0033 'International Tables Vol C Tables 4.2.6.8 and 6.1.1.4'
O O 0.0106 0.0060 'International Tables Vol C Tables 4.2.6.8 and 6.1.1.4'
Cl Cl 0.1484 0.1585 'International Tables Vol C Tables 4.2.6.8 and 6.1.1.4'
Pd Pd -0.9988 1.0072 'International Tables Vol C Tables 4.2.6.8 and 6.1.1.4'

loop_
_geom_angle_atom_site_label_1
_geom_angle_atom_site_label_2
_geom_angle_atom_site_label_3
_geom_angle
_geom_angle_site_symmetry_1
_geom_angle_site_symmetry_3
C2 Pd1 C1 88.07(8) . .
C2 Pd1 Cl1 177.45(6) . .
C1 Pd1 Cl1 91.32(6) . .
C2 Pd1 Cl2 89.03(6) . .
C1 Pd1 Cl2 176.86(6) . .
Cl1 Pd1 Cl2 91.54(2) . .
C2 Pd1 Pd1 104.47(6) . 2_666
C1 Pd1 Pd1 84.84(6) . 2_666
Cl1 Pd1 Pd1 77.931(16) . 2_666
Cl2 Pd1 Pd1 97.042(17) . 2_666
C2 Pd1 Pd2 84.40(6) . .
C1 Pd1 Pd2 74.71(6) . .
Cl1 Pd1 Pd2 93.049(16) . .
Cl2 Pd1 Pd2 103.818(17) . .
Pd1 Pd1 Pd2 157.516(9) 2_666 .
N1 C1 Pd1 175.12(17) . .
N2 C2 Pd1 175.38(18) . .
C1 N1 C11 175.7(2) . .
C2 N2 C21 174.0(2) . .
C16 C11 C12 122.07(18) . .
C16 C11 N1 119.68(18) . .
C12 C11 N1 118.25(18) . .
C11 C12 C13 119.10(19) . .
C11 C12 H12 120.4 . .
C13 C12 H12 120.4 . .
C12 C13 C14 119.78(19) . .
C12 C13 H13 120.1 . .
C14 C13 H13 120.1 . .
O1 C14 C13 124.3(2) . .
O1 C14 C15 115.70(19) . .
C13 C14 C15 119.95(18) . .
C16 C15 C14 120.44(19) . .
C16 C15 H15 119.8 . .
C14 C15 H15 119.8 . .
C15 C16 C11 118.67(19) . .
C15 C16 H16 120.7 . .
C11 C16 H16 120.7 . .
C14 O1 C17 118.07(18) . .
O1 C17 H17A 109.5 . .
O1 C17 H17B 109.5 . .
H17A C17 H17B 109.5 . .
O1 C17 H17C 109.5 . .
H17A C17 H17C 109.5 . .
H17B C17 H17C 109.5 . .
C26 C21 C22 121.92(17) . .
C26 C21 N2 118.59(18) . .
C22 C21 N2 119.49(17) . .
C23 C22 C21 118.57(18) . .
C23 C22 H22 120.7 . .
C21 C22 H22 120.7 . .
C22 C23 C24 120.15(19) . .
C22 C23 H23 119.9 . .
C24 C23 H23 119.9 . .
O2 C24 C25 124.23(18) . .
O2 C24 C23 115.20(18) . .
C25 C24 C23 120.57(17) . .
C24 C25 C26 119.62(18) . .
C24 C25 H25 120.2 . .
C26 C25 H25 120.2 . .
C21 C26 C25 119.16(18) . .
C21 C26 H26 120.4 . .
C25 C26 H26 120.4 . .
C24 O2 C27 116.81(16) . .
O2 C27 H27A 109.5 . .
O2 C27 H27B 109.5 . .
H27A C27 H27B 109.5 . .
O2 C27 H27C 109.5 . .
H27A C27 H27C 109.5 . .
H27B C27 H27C 109.5 . .
C4 Pd2 C3 96.47(8) . .
C4 Pd2 Cl3 178.11(6) . .
C3 Pd2 Cl3 84.22(6) . .
C4 Pd2 Cl4 85.26(6) . .
C3 Pd2 Cl4 178.21(6) . .
Cl3 Pd2 Cl4 94.06(2) . .
C4 Pd2 Pd2 88.86(6) . 2_676
C3 Pd2 Pd2 75.83(6) . 2_676
Cl3 Pd2 Pd2 93.011(16) . 2_676
Cl4 Pd2 Pd2 103.812(18) . 2_676
C4 Pd2 Pd1 87.66(6) . .
C3 Pd2 Pd1 75.23(6) . .
Cl3 Pd2 Pd1 90.821(15) . .
Cl4 Pd2 Pd1 105.330(18) . .
Pd2 Pd2 Pd1 150.243(9) 2_676 .
N3 C3 Pd2 171.75(17) . .
N4 C4 Pd2 172.78(18) . .
C3 N3 C31 175.35(19) . .
C4 N4 C41 177.4(2) . .
C36 C31 C32 121.50(18) . .
C36 C31 N3 119.04(17) . .
C32 C31 N3 119.45(17) . .
C33 C32 C31 118.72(18) . .
C33 C32 H32 120.6 . .
C31 C32 H32 120.6 . .
C32 C33 C34 120.41(18) . .
C32 C33 H33 119.8 . .
C34 C33 H33 119.8 . .
O3 C34 C35 124.86(17) . .
O3 C34 C33 114.99(17) . .
C35 C34 C33 120.13(18) . .
C36 C35 C34 119.82(18) . .
C36 C35 H35 120.1 . .
C34 C35 H35 120.1 . .
C35 C36 C31 119.42(18) . .
C35 C36 H36 120.3 . .
C31 C36 H36 120.3 . .
C34 O3 C37 117.09(16) . .
O3 C37 H37A 109.5 . .
O3 C37 H37B 109.5 . .
H37A C37 H37B 109.5 . .
O3 C37 H37C 109.5 . .
H37A C37 H37C 109.5 . .
H37B C37 H37C 109.5 . .
C46 C41 N4 119.72(19) . .
C46 C41 C42 121.60(18) . .
N4 C41 C42 118.68(18) . .
C43 C42 C41 118.8(2) . .
C43 C42 H42 120.6 . .
C41 C42 H42 120.6 . .
C42 C43 C44 120.2(2) . .
C42 C43 H43 119.9 . .
C44 C43 H43 119.9 . .
O4 C44 C45 124.83(19) . .
O4 C44 C43 114.75(18) . .
C45 C44 C43 120.42(19) . .
C44 C45 C46 119.84(19) . .
C44 C45 H45 120.1 . .
C46 C45 H45 120.1 . .
C41 C46 C45 119.13(19) . .
C41 C46 H46 120.4 . .
C45 C46 H46 120.4 . .
C44 O4 C47 118.16(16) . .
O4 C47 H47A 109.5 . .
O4 C47 H47B 109.5 . .
H47A C47 H47B 109.5 . .
O4 C47 H47C 109.5 . .
H47A C47 H47C 109.5 . .
H47B C47 H47C 109.5 . .
C52 C51 C56 120.11(18) . .
C52 C51 Cl5 120.77(16) . .
C56 C51 Cl5 119.11(16) . .
C53 C52 C51 120.26(18) . .
C53 C52 Cl6 119.21(16) . .
C51 C52 Cl6 120.51(16) . .
C52 C53 C54 119.48(19) . .
C52 C53 H53 120.3 . .
C54 C53 H53 120.3 . .
C55 C54 C53 120.33(19) . .
C55 C54 H54 119.8 . .
C53 C54 H54 119.8 . .
C54 C55 C56 120.22(19) . .
C54 C55 H55 119.9 . .
C56 C55 H55 119.9 . .
C55 C56 C51 119.59(19) . .
C55 C56 H56 120.2 . .
C51 C56 H56 120.2 . .
C62 C61 C66 120.2(2) . .
C62 C61 Cl7 121.49(16) . .
C66 C61 Cl7 118.31(17) . .
C61 C62 C63 120.30(19) . .
C61 C62 Cl8 120.57(17) . .
C63 C62 Cl8 119.13(17) . .
C62 C63 C64 119.4(2) . .
C62 C63 H63 120.3 . .
C64 C63 H63 120.3 . .
C65 C64 C63 120.7(2) . .
C65 C64 H64 119.7 . .
C63 C64 H64 119.7 . .
C64 C65 C66 119.8(2) . .
C64 C65 H65 120.1 . .
C66 C65 H65 120.1 . .
C61 C66 C65 119.5(2) . .
C61 C66 H66 120.2 . .
C65 C66 H66 120.2 . .

loop_
_geom_bond_atom_site_label_1
_geom_bond_atom_site_label_2
_geom_bond_distance
_geom_bond_site_symmetry_2
Pd1 C2 1.928(2) .
Pd1 C1 1.945(2) .
Pd1 Cl1 2.3042(6) .
Pd1 Cl2 2.3108(6) .
Pd1 Pd1 3.4947(6) 2_666
Pd1 Pd2 3.5387(6) .
C1 N1 1.151(3) .
C2 N2 1.146(3) .
N1 C11 1.407(2) .
N2 C21 1.398(2) .
C11 C16 1.384(3) .
C11 C12 1.387(3) .
C12 C13 1.391(3) .
C12 H12 0.9500 .
C13 C14 1.391(3) .
C13 H13 0.9500 .
C14 O1 1.361(2) .
C14 C15 1.404(3) .
C15 C16 1.381(3) .
C15 H15 0.9500 .
C16 H16 0.9500 .
O1 C17 1.438(3) .
C17 H17A 0.9800 .
C17 H17B 0.9800 .
C17 H17C 0.9800 .
C21 C26 1.386(3) .
C21 C22 1.392(3) .
C22 C23 1.387(3) .
C22 H22 0.9500 .
C23 C24 1.397(3) .
C23 H23 0.9500 .
C24 O2 1.359(2) .
C24 C25 1.391(3) .
C25 C26 1.391(3) .
C25 H25 0.9500 .
C26 H26 0.9500 .
O2 C27 1.428(2) .
C27 H27A 0.9800 .
C27 H27B 0.9800 .
C27 H27C 0.9800 .
Pd2 C4 1.941(2) .
Pd2 C3 1.941(2) .
Pd2 Cl3 2.3121(5) .
Pd2 Cl4 2.3144(6) .
Pd2 Pd2 3.5117(6) 2_676
C3 N3 1.147(3) .
C4 N4 1.146(3) .
N3 C31 1.397(3) .
N4 C41 1.399(3) .
C31 C36 1.391(3) .
C31 C32 1.394(3) .
C32 C33 1.383(3) .
C32 H32 0.9500 .
C33 C34 1.402(3) .
C33 H33 0.9500 .
C34 O3 1.361(2) .
C34 C35 1.392(3) .
C35 C36 1.387(3) .
C35 H35 0.9500 .
C36 H36 0.9500 .
O3 C37 1.429(2) .
C37 H37A 0.9800 .
C37 H37B 0.9800 .
C37 H37C 0.9800 .
C41 C46 1.381(3) .
C41 C42 1.400(3) .
C42 C43 1.379(3) .
C42 H42 0.9500 .
C43 C44 1.397(3) .
C43 H43 0.9500 .
C44 O4 1.363(2) .
C44 C45 1.387(3) .
C45 C46 1.394(3) .
C45 H45 0.9500 .
C46 H46 0.9500 .
O4 C47 1.429(3) .
C47 H47A 0.9800 .
C47 H47B 0.9800 .
C47 H47C 0.9800 .
Cl5 C51 1.734(2) .
Cl6 C52 1.739(2) .
C51 C52 1.386(3) .
C51 C56 1.392(3) .
C52 C53 1.386(3) .
C53 C54 1.390(3) .
C53 H53 0.9500 .
C54 C55 1.384(3) .
C54 H54 0.9500 .
C55 C56 1.385(3) .
C55 H55 0.9500 .
C56 H56 0.9500 .
Cl7 C61 1.734(2) .
Cl8 C62 1.738(2) .
C61 C62 1.383(3) .
C61 C66 1.389(3) .
C62 C63 1.384(3) .
C63 C64 1.385(3) .
C63 H63 0.9500 .
C64 C65 1.381(3) .
C64 H64 0.9500 .
C65 C66 1.391(3) .
C65 H65 0.9500 .
C66 H66 0.9500 .

loop_
_geom_torsion_atom_site_label_1
_geom_torsion_atom_site_label_2
_geom_torsion_atom_site_label_3
_geom_torsion_atom_site_label_4
_geom_torsion
_geom_torsion_site_symmetry_1
_geom_torsion_site_symmetry_4
C16 C11 C12 C13 0.4(3) . .
N1 C11 C12 C13 -178.84(18) . .
C11 C12 C13 C14 -0.2(3) . .
C12 C13 C14 O1 -179.7(2) . .
C12 C13 C14 C15 0.0(3) . .
O1 C14 C15 C16 179.74(19) . .
C13 C14 C15 C16 0.1(3) . .
C14 C15 C16 C11 0.1(3) . .
C12 C11 C16 C15 -0.4(3) . .
N1 C11 C16 C15 178.87(18) . .
C13 C14 O1 C17 1.2(3) . .
C15 C14 O1 C17 -178.5(2) . .
C26 C21 C22 C23 -0.4(3) . .
N2 C21 C22 C23 179.32(19) . .
C21 C22 C23 C24 -0.4(3) . .
C22 C23 C24 O2 -179.16(19) . .
C22 C23 C24 C25 1.0(3) . .
O2 C24 C25 C26 179.42(19) . .
C23 C24 C25 C26 -0.8(3) . .
C22 C21 C26 C25 0.7(3) . .
N2 C21 C26 C25 -179.09(19) . .
C24 C25 C26 C21 -0.1(3) . .
C25 C24 O2 C27 -0.1(3) . .
C23 C24 O2 C27 -179.92(18) . .
C2 Pd1 Pd2 C4 -150.20(8) . .
C1 Pd1 Pd2 C4 120.27(8) . .
Cl1 Pd1 Pd2 C4 29.74(6) . .
Cl2 Pd1 Pd2 C4 -62.59(6) . .
Pd1 Pd1 Pd2 C4 94.98(6) 2_666 .
C2 Pd1 Pd2 C3 -52.88(8) . .
C1 Pd1 Pd2 C3 -142.40(8) . .
Cl1 Pd1 Pd2 C3 127.07(6) . .
Cl2 Pd1 Pd2 C3 34.73(6) . .
Pd1 Pd1 Pd2 C3 -167.70(6) 2_666 .
C2 Pd1 Pd2 Cl3 30.92(6) . .
C1 Pd1 Pd2 Cl3 -58.60(6) . .
Cl1 Pd1 Pd2 Cl3 -149.131(18) . .
Cl2 Pd1 Pd2 Cl3 118.53(2) . .
Pd1 Pd1 Pd2 Cl3 -83.89(2) 2_666 .
C2 Pd1 Pd2 Cl4 125.36(6) . .
C1 Pd1 Pd2 Cl4 35.84(6) . .
Cl1 Pd1 Pd2 Cl4 -54.70(2) . .
Cl2 Pd1 Pd2 Cl4 -147.031(19) . .
Pd1 Pd1 Pd2 Cl4 10.54(2) 2_666 .
C2 Pd1 Pd2 Pd2 -66.60(6) . 2_676
C1 Pd1 Pd2 Pd2 -156.12(6) . 2_676
Cl1 Pd1 Pd2 Pd2 113.35(2) . 2_676
Cl2 Pd1 Pd2 Pd2 21.01(2) . 2_676
Pd1 Pd1 Pd2 Pd2 178.586(14) 2_666 2_676
C36 C31 C32 C33 -0.2(3) . .
N3 C31 C32 C33 178.90(18) . .
C31 C32 C33 C34 -0.2(3) . .
C32 C33 C34 O3 178.83(18) . .
C32 C33 C34 C35 0.1(3) . .
O3 C34 C35 C36 -178.20(18) . .
C33 C34 C35 C36 0.4(3) . .
C34 C35 C36 C31 -0.8(3) . .
C32 C31 C36 C35 0.7(3) . .
N3 C31 C36 C35 -178.40(18) . .
C35 C34 O3 C37 -7.1(3) . .
C33 C34 O3 C37 174.20(17) . .
C46 C41 C42 C43 0.8(3) . .
N4 C41 C42 C43 -178.8(2) . .
C41 C42 C43 C44 -0.8(3) . .
C42 C43 C44 O4 -178.9(2) . .
C42 C43 C44 C45 0.3(3) . .
O4 C44 C45 C46 179.3(2) . .
C43 C44 C45 C46 0.2(3) . .
N4 C41 C46 C45 179.20(19) . .
C42 C41 C46 C45 -0.3(3) . .
C44 C45 C46 C41 -0.2(3) . .
C45 C44 O4 C47 -0.7(3) . .
C43 C44 O4 C47 178.6(2) . .
C56 C51 C52 C53 0.7(3) . .
Cl5 C51 C52 C53 179.98(15) . .
C56 C51 C52 Cl6 -177.30(15) . .
Cl5 C51 C52 Cl6 2.0(2) . .
C51 C52 C53 C54 -0.5(3) . .
Cl6 C52 C53 C54 177.59(15) . .
C52 C53 C54 C55 -0.7(3) . .
C53 C54 C55 C56 1.6(3) . .
C54 C55 C56 C51 -1.3(3) . .
C52 C51 C56 C55 0.2(3) . .
Cl5 C51 C56 C55 -179.12(15) . .
C66 C61 C62 C63 -1.1(3) . .
Cl7 C61 C62 C63 -179.14(17) . .
C66 C61 C62 Cl8 178.40(17) . .
Cl7 C61 C62 Cl8 0.3(3) . .
C61 C62 C63 C64 0.2(3) . .
Cl8 C62 C63 C64 -179.33(17) . .
C62 C63 C64 C65 0.5(3) . .
C63 C64 C65 C66 -0.2(3) . .
C62 C61 C66 C65 1.4(3) . .
Cl7 C61 C66 C65 179.49(17) . .
C64 C65 C66 C61 -0.7(3) . .
